data_4506095
loop_
_publ_author_name
'Zhu, Yan'
'Luo, Feng'
'Song, Yu-mei'
'Feng, Xue-feng'
'Luo, Ming-biao'
'Liao, Zhen-wei'
'Sun, Gong-ming'
'Tian, Xiao-zhao'
'Yuan, Zi-Jun'

_publ_section_title
;
 The First One-Pot Synthesis of Multinuclear 3d-4f Metal--Organic
 Compounds Involving a Polytopic N,O-Donor Ligand Formed in Situ
;
_journal_issue 5
_journal_name_full 'Crystal Growth &amp; Design'
_journal_page_first 2158
_journal_paper_doi 10.1021/cg3002509
_journal_volume 12
_journal_year 2012
_chemical_formula_sum 'C120 H86 Eu2 N12 Ni4 O14'
_chemical_formula_weight 2458.77
_chemical_name_systematic
; 
 ? 
;
_space_group_IT_number 176
_symmetry_cell_setting hexagonal
_symmetry_space_group_name_Hall '-P 6c'
_symmetry_space_group_name_H-M 'P 63/m'
_atom_sites_solution_hydrogens geom
_atom_sites_solution_primary direct
_atom_sites_solution_secondary difmap
_audit_creation_method SHELXL-97
_cell_angle_alpha 90.00
_cell_angle_beta 90.00
_cell_angle_gamma 120.00
_cell_formula_units_Z 1
_cell_length_a 13.3574(3)
_cell_length_b 13.3574(3)
_cell_length_c 18.3706(12)
_cell_measurement_reflns_used 5568
_cell_measurement_temperature 296(2)
_cell_measurement_theta_max 27.33
_cell_measurement_theta_min 2.83
_cell_volume 2838.6(2)
_computing_cell_refinement 'Bruker SMART'
_computing_data_collection 'Bruker SMART'
_computing_data_reduction 'Bruker SAINT'
_computing_molecular_graphics 'Bruker SHELXTL'
_computing_publication_material 'Bruker SHELXTL'
_computing_structure_refinement 'SHELXL-97 (Sheldrick, 1997)'
_computing_structure_solution 'SHELXS-97 (Sheldrick, 1990)'
_diffrn_ambient_temperature 296(2)
_diffrn_measured_fraction_theta_full 0.998
_diffrn_measured_fraction_theta_max 0.998
_diffrn_measurement_device_type 'CCD area detector'
_diffrn_measurement_method 'phi and omega scans'
_diffrn_radiation_monochromator graphite
_diffrn_radiation_source 'fine-focus sealed tube'
_diffrn_radiation_type MoK\a
_diffrn_radiation_wavelength 0.71073
_diffrn_reflns_av_R_equivalents 0.0857
_diffrn_reflns_av_sigmaI/netI 0.0560
_diffrn_reflns_limit_h_max 15
_diffrn_reflns_limit_h_min -15
_diffrn_reflns_limit_k_max 15
_diffrn_reflns_limit_k_min -15
_diffrn_reflns_limit_l_max 21
_diffrn_reflns_limit_l_min -18
_diffrn_reflns_number 11955
_diffrn_reflns_theta_full 25.00
_diffrn_reflns_theta_max 25.00
_diffrn_reflns_theta_min 2.08
_exptl_absorpt_coefficient_mu 1.804
_exptl_absorpt_correction_T_max 0.8263
_exptl_absorpt_correction_T_min 0.7143
_exptl_absorpt_correction_type none
_exptl_crystal_density_diffrn 1.438
_exptl_crystal_density_meas 0
_exptl_crystal_density_method 'not measured'
_exptl_crystal_F_000 1240
_exptl_crystal_size_max 0.20
_exptl_crystal_size_mid 0.20
_exptl_crystal_size_min 0.11
_refine_diff_density_max 2.486
_refine_diff_density_min -6.178
_refine_diff_density_rms 0.265
_refine_ls_extinction_method none
_refine_ls_goodness_of_fit_ref 1.131
_refine_ls_hydrogen_treatment mixed
_refine_ls_matrix_type full
_refine_ls_number_parameters 138
_refine_ls_number_reflns 1720
_refine_ls_number_restraints 1
_refine_ls_restrained_S_all 1.139
_refine_ls_R_factor_all 0.1818
_refine_ls_R_factor_gt 0.1666
_refine_ls_shift/su_max 1.452
_refine_ls_shift/su_mean 0.051
_refine_ls_structure_factor_coef Fsqd
_refine_ls_weighting_details 'calc w=1/[\s^2^(Fo^2^)+(0.0782P)^2^+147.8353P] where P=(Fo^2^+2Fc^2^)/3'
_refine_ls_weighting_scheme calc
_refine_ls_wR_factor_gt 0.3452
_refine_ls_wR_factor_ref 0.3531
_reflns_number_gt 1438
_reflns_number_total 1720
_reflns_threshold_expression >2sigma(I)
_cod_data_source_file cg3002509_si_002.cif
_cod_data_source_block 7
_cod_depositor_comments
;
The following automatic conversions were performed:

'_symmetry_cell_setting' value 'Hexagonal' changed to 'hexagonal'
according to /home/saulius/struct/CIF-dictionaries/cif_core.dic
dictionary named 'cif_core.dic' version 2.4.1 from 2010-06-29.

Automatic conversion script
Id: cif_fix_values 1715 2011-07-08 13:25:40Z adriana 
;
_cod_original_sg_symbol_H-M P6(3)/m
_cod_database_code 4506095

loop_
_symmetry_equiv_pos_as_xyz
'x, y, z'
'-y, x-y, z'
'-x+y, -x, z'
'-x, -y, z+1/2'
'y, -x+y, z+1/2'
'x-y, x, z+1/2'
'-x, -y, -z'
'y, -x+y, -z'
'x-y, x, -z'
'x, y, -z-1/2'
'-y, x-y, -z-1/2'
'-x+y, -x, -z-1/2'

loop_
_atom_site_label
_atom_site_type_symbol
_atom_site_fract_x
_atom_site_fract_y
_atom_site_fract_z
_atom_site_U_iso_or_equiv
_atom_site_adp_type
_atom_site_occupancy
_atom_site_symmetry_multiplicity
_atom_site_calc_flag
_atom_site_refinement_flags
H1W H 0.970(17) 0.45(2) 0.2500 0.00(13) Uiso 0.33 2 d SPD
C1 C 0.842(2) 0.669(2) 0.3195(10) 0.052(5) Uani 1 1 d .
C2 C 0.7734(11) 0.5643(13) 0.3593(8) 0.020(3) Uani 1 1 d .
C3 C 0.7237(16) 0.5704(16) 0.4271(10) 0.040(4) Uani 1 1 d .
C4 C 0.7366(17) 0.6718(19) 0.4510(10) 0.044(5) Uani 1 1 d .
C5 C 0.799(3) 0.776(3) 0.4099(12) 0.084(9) Uani 1 1 d .
H5 H 0.8063 0.8456 0.4265 0.06(7) Uiso 1 1 calc R
C6 C 0.8462(16) 0.771(2) 0.3466(13) 0.061(6) Uani 1 1 d .
H6 H 0.8842 0.8379 0.3188 2(5) Uiso 1 1 calc R
C7 C 0.682(2) 0.669(3) 0.5210(10) 0.061(7) Uani 1 1 d .
H7 H 0.6811 0.7344 0.5384 0.3(3) Uiso 1 1 calc R
C8 C 0.634(2) 0.573(2) 0.5578(12) 0.061(7) Uani 1 1 d .
H8 H 0.6085 0.5722 0.6049 0.01(3) Uiso 1 1 calc R
C9 C 0.905(2) 0.666(2) 0.2500 0.037(6) Uani 1 2 d S
H9 H 0.91(2) 0.59(2) 0(367) 0.044 Uiso 1 2 calc S
C10 C 1.035(3) 0.768(2) 0.2500 0.054(8) Uani 1 2 d S
H10A H 1.0639 0.7833 0.2990 0.00(6) Uiso 0.50 1 calc PR
H10B H 1.0384 0.8363 0.2302 2(6) Uiso 0.50 1 calc PR
H10C H 1.0813 0.7472 0.2208 0.05(13) Uiso 0.50 1 calc PR
C11 C 0.6211(15) 0.4724(17) 0.5282(11) 0.048(5) Uani 1 1 d .
H11 H 0.5777 0.4037 0.5537 0.03(5) Uiso 1 1 calc R
O2 O 0.893(3) 0.396(3) 0.2500 0.016(8) Uani 0.33 2 d SPD
Eu1 Eu 0.6667 0.3333 0.2500 0.0530(9) Uani 1 6 d S
N1 N 0.6681(13) 0.4689(13) 0.4645(8) 0.040(4) Uani 1 1 d .
Ni1 Ni 0.6667 0.3333 0.41318(19) 0.0418(11) Uani 1 3 d S
O1 O 0.7665(9) 0.4682(9) 0.3387(6) 0.033(3) Uani 1 1 d .

loop_
_atom_site_aniso_label
_atom_site_aniso_U_11
_atom_site_aniso_U_22
_atom_site_aniso_U_33
_atom_site_aniso_U_23
_atom_site_aniso_U_13
_atom_site_aniso_U_12
C1 0.073(14) 0.067(13) 0.029(9) -0.007(10) 0.006(10) 0.046(11)
C2 0.005(6) 0.033(8) 0.023(7) 0.004(7) -0.003(6) 0.011(6)
C3 0.042(10) 0.049(11) 0.032(9) -0.005(9) -0.003(8) 0.023(9)
C4 0.043(11) 0.063(13) 0.036(10) -0.007(10) 0.000(9) 0.033(10)
C5 0.14(3) 0.10(2) 0.036(12) -0.017(14) -0.015(15) 0.08(2)
C6 0.023(9) 0.087(16) 0.072(15) -0.003(13) -0.026(10) 0.028(10)
C7 0.092(18) 0.12(2) 0.020(9) -0.003(12) -0.008(11) 0.087(17)
C8 0.071(15) 0.10(2) 0.034(11) -0.022(13) -0.009(11) 0.059(15)
C9 0.038(14) 0.023(12) 0.032(13) 0.000 0.000 0.002(11)
C10 0.09(2) 0.035(15) 0.055(18) 0.000 0.000 0.047(17)
C11 0.027(9) 0.042(11) 0.052(12) 0.005(10) 0.019(9) -0.001(8)
O2 0.000(17) 0.02(2) 0.03(2) 0.000 0.000 0.000(16)
Eu1 0.0735(13) 0.0735(13) 0.0121(10) 0.000 0.000 0.0368(7)
N1 0.041(9) 0.040(8) 0.031(8) -0.011(7) -0.010(7) 0.014(7)
Ni1 0.0519(16) 0.0519(16) 0.0216(19) 0.000 0.000 0.0259(8)
O1 0.037(6) 0.035(6) 0.033(6) -0.005(5) 0.002(5) 0.024(5)

loop_
_atom_type_symbol
_atom_type_description
_atom_type_scat_dispersion_real
_atom_type_scat_dispersion_imag
_atom_type_scat_source
C C 0.0033 0.0016 'International Tables Vol C Tables 4.2.6.8 and 6.1.1.4'
H H 0.0000 0.0000 'International Tables Vol C Tables 4.2.6.8 and 6.1.1.4'
N N 0.0061 0.0033 'International Tables Vol C Tables 4.2.6.8 and 6.1.1.4'
O O 0.0106 0.0060 'International Tables Vol C Tables 4.2.6.8 and 6.1.1.4'
Ni Ni 0.3393 1.1124 'International Tables Vol C Tables 4.2.6.8 and 6.1.1.4'
Eu Eu -0.1578 3.6682 'International Tables Vol C Tables 4.2.6.8 and 6.1.1.4'

loop_
_geom_angle_atom_site_label_1
_geom_angle_atom_site_label_2
_geom_angle_atom_site_label_3
_geom_angle
_geom_angle_site_symmetry_1
_geom_angle_site_symmetry_3
C6 C1 C2 117.2(17) . .
C6 C1 C9 124(2) . .
C2 C1 C9 119.0(18) . .
O1 C2 C1 120.8(14) . .
O1 C2 C3 120.3(14) . .
C1 C2 C3 118.4(15) . .
C4 C3 N1 124.6(17) . .
C4 C3 C2 120.6(17) . .
N1 C3 C2 114.8(16) . .
C3 C4 C5 121.8(19) . .
C3 C4 C7 117(2) . .
C5 C4 C7 121(2) . .
C6 C5 C4 118(2) . .
C6 C5 H5 121.2 . .
C4 C5 H5 121.2 . .
C5 C6 C1 124(2) . .
C5 C6 H6 118.0 . .
C1 C6 H6 118.0 . .
C8 C7 C4 118(2) . .
C8 C7 H7 121.1 . .
C4 C7 H7 121.1 . .
C7 C8 C11 121(2) . .
C7 C8 H8 119.3 . .
C11 C8 H8 119.3 . .
C1 C9 C1 111(2) 10_556 .
C1 C9 C10 110.7(14) 10_556 .
C1 C9 C10 110.7(14) . .
C1 C9 H9 35(10) 10_556 .
C1 C9 H9 146(10) . .
C10 C9 H9 90(10) . .
C9 C10 H10A 109.5 . .
C9 C10 H10B 109.5 . .
H10A C10 H10B 109.5 . .
C9 C10 H10C 109.5 . .
H10A C10 H10C 109.5 . .
H10B C10 H10C 109.5 . .
N1 C11 C8 123.1(19) . .
N1 C11 H11 118.5 . .
C8 C11 H11 118.5 . .
Eu1 O2 H1W 155(10) . .
O1 Eu1 O1 90.3(6) 12_666 3_665
O1 Eu1 O1 138.7(2) 12_666 .
O1 Eu1 O1 75.3(4) 3_665 .
O1 Eu1 O1 75.3(4) 12_666 11_656
O1 Eu1 O1 138.7(2) 3_665 11_656
O1 Eu1 O1 138.7(2) . 11_656
O1 Eu1 O1 75.3(4) 12_666 10_556
O1 Eu1 O1 138.7(2) 3_665 10_556
O1 Eu1 O1 90.3(6) . 10_556
O1 Eu1 O1 75.3(4) 11_656 10_556
O1 Eu1 O1 138.7(2) 12_666 2_655
O1 Eu1 O1 75.3(4) 3_665 2_655
O1 Eu1 O1 75.3(4) . 2_655
O1 Eu1 O1 90.3(6) 11_656 2_655
O1 Eu1 O1 138.7(2) 10_556 2_655
O1 Eu1 O2 70.1(6) 12_666 .
O1 Eu1 O2 70.1(6) 3_665 .
O1 Eu1 O2 68.6(6) . .
O1 Eu1 O2 134.8(3) 11_656 .
O1 Eu1 O2 68.6(6) 10_556 .
O1 Eu1 O2 134.8(3) 2_655 .
O1 Eu1 O2 68.6(6) 12_666 3_665
O1 Eu1 O2 68.6(6) 3_665 3_665
O1 Eu1 O2 134.8(3) . 3_665
O1 Eu1 O2 70.1(6) 11_656 3_665
O1 Eu1 O2 134.8(3) 10_556 3_665
O1 Eu1 O2 70.1(6) 2_655 3_665
O2 Eu1 O2 120.000(2) . 3_665
O1 Eu1 O2 134.8(3) 12_666 2_655
O1 Eu1 O2 134.8(3) 3_665 2_655
O1 Eu1 O2 70.1(6) . 2_655
O1 Eu1 O2 68.6(6) 11_656 2_655
O1 Eu1 O2 70.1(6) 10_556 2_655
O1 Eu1 O2 68.6(6) 2_655 2_655
O2 Eu1 O2 120.000(8) . 2_655
O2 Eu1 O2 120.000(8) 3_665 2_655
O1 Eu1 Ni1 44.8(3) 12_666 10_556
O1 Eu1 Ni1 135.2(3) 3_665 10_556
O1 Eu1 Ni1 135.2(3) . 10_556
O1 Eu1 Ni1 44.8(3) 11_656 10_556
O1 Eu1 Ni1 44.8(3) 10_556 10_556
O1 Eu1 Ni1 135.2(3) 2_655 10_556
O2 Eu1 Ni1 90.000(2) . 10_556
O2 Eu1 Ni1 90.000(2) 3_665 10_556
O2 Eu1 Ni1 90.0 2_655 10_556
O1 Eu1 Ni1 135.2(3) 12_666 .
O1 Eu1 Ni1 44.8(3) 3_665 .
O1 Eu1 Ni1 44.8(3) . .
O1 Eu1 Ni1 135.2(3) 11_656 .
O1 Eu1 Ni1 135.2(3) 10_556 .
O1 Eu1 Ni1 44.8(3) 2_655 .
O2 Eu1 Ni1 90.000(2) . .
O2 Eu1 Ni1 90.000(2) 3_665 .
O2 Eu1 Ni1 90.000(1) 2_655 .
Ni1 Eu1 Ni1 180.0 10_556 .
C11 N1 C3 115.9(16) . .
C11 N1 Ni1 129.8(14) . .
C3 N1 Ni1 114.3(12) . .
N1 Ni1 N1 100.2(5) 3_665 2_655
N1 Ni1 N1 100.2(5) 3_665 .
N1 Ni1 N1 100.2(5) 2_655 .
N1 Ni1 O1 79.7(5) 3_665 3_665
N1 Ni1 O1 97.1(5) 2_655 3_665
N1 Ni1 O1 162.3(5) . 3_665
N1 Ni1 O1 97.1(5) 3_665 .
N1 Ni1 O1 162.3(5) 2_655 .
N1 Ni1 O1 79.7(5) . .
O1 Ni1 O1 82.8(5) 3_665 .
N1 Ni1 O1 162.3(5) 3_665 2_655
N1 Ni1 O1 79.7(5) 2_655 2_655
N1 Ni1 O1 97.1(5) . 2_655
O1 Ni1 O1 82.8(5) 3_665 2_655
O1 Ni1 O1 82.8(5) . 2_655
N1 Ni1 Eu1 117.6(4) 3_665 .
N1 Ni1 Eu1 117.6(4) 2_655 .
N1 Ni1 Eu1 117.6(4) . .
O1 Ni1 Eu1 49.8(3) 3_665 .
O1 Ni1 Eu1 49.8(3) . .
O1 Ni1 Eu1 49.8(3) 2_655 .
C2 O1 Ni1 110.8(9) . .
C2 O1 Eu1 135.2(9) . .
Ni1 O1 Eu1 85.4(4) . .

loop_
_geom_bond_atom_site_label_1
_geom_bond_atom_site_label_2
_geom_bond_distance
_geom_bond_site_symmetry_2
C1 C6 1.42(3) .
C1 C2 1.43(3) .
C1 C9 1.55(2) .
C2 O1 1.296(18) .
C2 C3 1.43(2) .
C3 C4 1.35(3) .
C3 N1 1.36(2) .
C4 C5 1.43(3) .
C4 C7 1.47(3) .
C5 C6 1.34(3) .
C5 H5 0.9300 .
C6 H6 0.9300 .
C7 C8 1.30(3) .
C7 H7 0.9300 .
C8 C11 1.38(3) .
C8 H8 0.9300 .
C9 C1 1.55(2) 10_556
C9 C10 1.58(4) .
C9 H9 78(10) .
C10 H10A 0.9600 .
C10 H10B 0.9600 .
C10 H10C 0.9600 .
C11 N1 1.34(2) .
C11 H11 0.9300 .
O2 Eu1 2.71(4) .
O2 H1W 0.90(11) .
Eu1 O1 2.297(11) 12_666
Eu1 O1 2.297(11) 3_665
Eu1 O1 2.297(11) .
Eu1 O1 2.297(11) 11_656
Eu1 O1 2.297(11) 10_556
Eu1 O1 2.297(11) 2_655
Eu1 O2 2.71(4) 3_665
Eu1 O2 2.71(4) 2_655
Eu1 Ni1 2.998(4) 10_556
Eu1 Ni1 2.998(4) .
N1 Ni1 2.033(15) .
Ni1 N1 2.033(15) 3_665
Ni1 N1 2.033(15) 2_655
Ni1 O1 2.120(12) 3_665
Ni1 O1 2.120(12) .
Ni1 O1 2.120(12) 2_655

loop_
_geom_torsion_atom_site_label_1
_geom_torsion_atom_site_label_2
_geom_torsion_atom_site_label_3
_geom_torsion_atom_site_label_4
_geom_torsion
_geom_torsion_site_symmetry_1
_geom_torsion_site_symmetry_4
C6 C1 C2 O1 -178.9(15) . .
C9 C1 C2 O1 2(3) . .
C6 C1 C2 C3 -6(3) . .
C9 C1 C2 C3 174.4(17) . .
O1 C2 C3 C4 175.9(16) . .
C1 C2 C3 C4 3(2) . .
O1 C2 C3 N1 -2(2) . .
C1 C2 C3 N1 -174.7(16) . .
N1 C3 C4 C5 178(2) . .
C2 C3 C4 C5 1(3) . .
N1 C3 C4 C7 -3(3) . .
C2 C3 C4 C7 179.6(16) . .
C3 C4 C5 C6 -1(4) . .
C7 C4 C5 C6 -180(2) . .
C4 C5 C6 C1 -2(4) . .
C2 C1 C6 C5 6(3) . .
C9 C1 C6 C5 -175(2) . .
C3 C4 C7 C8 6(3) . .
C5 C4 C7 C8 -175(2) . .
C4 C7 C8 C11 -9(3) . .
C6 C1 C9 C1 -77(3) . 10_556
C2 C1 C9 C1 103(2) . 10_556
C6 C1 C9 C10 47(3) . .
C2 C1 C9 C10 -133(2) . .
C7 C8 C11 N1 8(3) . .
C8 C11 N1 C3 -5(3) . .
C8 C11 N1 Ni1 176.8(15) . .
C4 C3 N1 C11 2(3) . .
C2 C3 N1 C11 179.8(15) . .
C4 C3 N1 Ni1 -179.1(15) . .
C2 C3 N1 Ni1 -1.4(19) . .
C11 N1 Ni1 N1 -83.3(14) . 3_665
C3 N1 Ni1 N1 98.0(15) . 3_665
C11 N1 Ni1 N1 19.2(17) . 2_655
C3 N1 Ni1 N1 -159.5(13) . 2_655
C11 N1 Ni1 O1 -171.4(15) . 3_665
C3 N1 Ni1 O1 10(3) . 3_665
C11 N1 Ni1 O1 -178.7(17) . .
C3 N1 Ni1 O1 2.6(12) . .
C11 N1 Ni1 O1 99.9(16) . 2_655
C3 N1 Ni1 O1 -78.7(13) . 2_655
C11 N1 Ni1 Eu1 148.0(15) . .
C3 N1 Ni1 Eu1 -30.7(14) . .
O1 Eu1 Ni1 N1 45.0(6) 12_666 3_665
O1 Eu1 Ni1 N1 45.0(6) 3_665 3_665
O1 Eu1 Ni1 N1 -75.0(6) . 3_665
O1 Eu1 Ni1 N1 165.0(6) 11_656 3_665
O1 Eu1 Ni1 N1 -75.0(6) 10_556 3_665
O1 Eu1 Ni1 N1 165.0(6) 2_655 3_665
O2 Eu1 Ni1 N1 -16.1(9) . 3_665
O2 Eu1 Ni1 N1 103.9(9) 3_665 3_665
O2 Eu1 Ni1 N1 -136.1(9) 2_655 3_665
Ni1 Eu1 Ni1 N1 -154(100) 10_556 3_665
O1 Eu1 Ni1 N1 -75.0(6) 12_666 2_655
O1 Eu1 Ni1 N1 -75.0(6) 3_665 2_655
O1 Eu1 Ni1 N1 165.0(6) . 2_655
O1 Eu1 Ni1 N1 45.0(6) 11_656 2_655
O1 Eu1 Ni1 N1 165.0(6) 10_556 2_655
O1 Eu1 Ni1 N1 45.0(6) 2_655 2_655
O2 Eu1 Ni1 N1 -136.1(9) . 2_655
O2 Eu1 Ni1 N1 -16.1(9) 3_665 2_655
O2 Eu1 Ni1 N1 103.9(9) 2_655 2_655
Ni1 Eu1 Ni1 N1 86(100) 10_556 2_655
O1 Eu1 Ni1 N1 165.0(6) 12_666 .
O1 Eu1 Ni1 N1 165.0(6) 3_665 .
O1 Eu1 Ni1 N1 45.0(6) . .
O1 Eu1 Ni1 N1 -75.0(6) 11_656 .
O1 Eu1 Ni1 N1 45.0(6) 10_556 .
O1 Eu1 Ni1 N1 -75.0(6) 2_655 .
O2 Eu1 Ni1 N1 103.9(9) . .
O2 Eu1 Ni1 N1 -136.1(9) 3_665 .
O2 Eu1 Ni1 N1 -16.1(9) 2_655 .
Ni1 Eu1 Ni1 N1 -34(100) 10_556 .
O1 Eu1 Ni1 O1 0.000(2) 12_666 3_665
O1 Eu1 Ni1 O1 -120.000(3) . 3_665
O1 Eu1 Ni1 O1 120.000(3) 11_656 3_665
O1 Eu1 Ni1 O1 -120.000(3) 10_556 3_665
O1 Eu1 Ni1 O1 120.000(3) 2_655 3_665
O2 Eu1 Ni1 O1 -61.1(9) . 3_665
O2 Eu1 Ni1 O1 58.9(9) 3_665 3_665
O2 Eu1 Ni1 O1 178.9(9) 2_655 3_665
Ni1 Eu1 Ni1 O1 161(100) 10_556 3_665
O1 Eu1 Ni1 O1 120.000(1) 12_666 .
O1 Eu1 Ni1 O1 120.000(1) 3_665 .
O1 Eu1 Ni1 O1 -120.000(1) 11_656 .
O1 Eu1 Ni1 O1 0.0 10_556 .
O1 Eu1 Ni1 O1 -120.000(1) 2_655 .
O2 Eu1 Ni1 O1 58.9(9) . .
O2 Eu1 Ni1 O1 178.9(9) 3_665 .
O2 Eu1 Ni1 O1 -61.1(9) 2_655 .
Ni1 Eu1 Ni1 O1 -79(100) 10_556 .
O1 Eu1 Ni1 O1 -120.000(1) 12_666 2_655
O1 Eu1 Ni1 O1 -120.000(1) 3_665 2_655
O1 Eu1 Ni1 O1 120.000(1) . 2_655
O1 Eu1 Ni1 O1 0.000(1) 11_656 2_655
O1 Eu1 Ni1 O1 120.000(1) 10_556 2_655
O2 Eu1 Ni1 O1 178.9(9) . 2_655
O2 Eu1 Ni1 O1 -61.1(9) 3_665 2_655
O2 Eu1 Ni1 O1 58.9(9) 2_655 2_655
Ni1 Eu1 Ni1 O1 41(100) 10_556 2_655
C1 C2 O1 Ni1 176.6(13) . .
C3 C2 O1 Ni1 4.0(16) . .
C1 C2 O1 Eu1 -78.3(18) . .
C3 C2 O1 Eu1 109.1(15) . .
N1 Ni1 O1 C2 -102.7(10) 3_665 .
N1 Ni1 O1 C2 87.8(19) 2_655 .
N1 Ni1 O1 C2 -3.5(9) . .
O1 Ni1 O1 C2 178.8(10) 3_665 .
O1 Ni1 O1 C2 95.1(11) 2_655 .
Eu1 Ni1 O1 C2 136.9(10) . .
N1 Ni1 O1 Eu1 120.4(5) 3_665 .
N1 Ni1 O1 Eu1 -49.1(17) 2_655 .
N1 Ni1 O1 Eu1 -140.4(5) . .
O1 Ni1 O1 Eu1 41.81(18) 3_665 .
O1 Ni1 O1 Eu1 -41.81(18) 2_655 .
O1 Eu1 O1 C2 132.6(15) 12_666 .
O1 Eu1 O1 C2 -154.3(13) 3_665 .
O1 Eu1 O1 C2 -2.9(13) 11_656 .
O1 Eu1 O1 C2 64.9(14) 10_556 .
O1 Eu1 O1 C2 -76.0(15) 2_655 .
O2 Eu1 O1 C2 131.7(15) . .
O2 Eu1 O1 C2 -116.7(17) 3_665 .
O2 Eu1 O1 C2 -3.8(14) 2_655 .
Ni1 Eu1 O1 C2 64.9(14) 10_556 .
Ni1 Eu1 O1 C2 -115.1(14) . .
O1 Eu1 O1 Ni1 -112.27(10) 12_666 .
O1 Eu1 O1 Ni1 -39.15(14) 3_665 .
O1 Eu1 O1 Ni1 112.27(10) 11_656 .
O1 Eu1 O1 Ni1 180.0 10_556 .
O1 Eu1 O1 Ni1 39.15(14) 2_655 .
O2 Eu1 O1 Ni1 -113.2(7) . .
O2 Eu1 O1 Ni1 -1.6(13) 3_665 .
O2 Eu1 O1 Ni1 111.4(7) 2_655 .
Ni1 Eu1 O1 Ni1 180.000(1) 10_556 .
